data_2243889
loop_
_publ_author_name
'Sghyar, Riham'
'Moussaoui, Oussama'
'Sebbar, Nada Kheira'
'Ait Elmachkouri, Younesse'
'Irrou, Ezaddine'
'H\"okelek, Tuncer'
'Mague, Joel T.'
'Bentama, Abdesslam'
'El hadrami, El Mestafa'

_publ_section_title
;
 Crystal structure and Hirshfeld surface analysis study of
 (<i>E</i>)-1-(4-chlorophenyl)-<i>N</i>-(4-ferrocenylphenyl)methanimine
;
_journal_coeditor_code ZL5016
_journal_issue 9
_journal_name_full 'Acta Crystallographica Section E'
_journal_page_first
;
;
_journal_paper_doi 10.1107/S2056989021008033
_journal_volume 77
_journal_year 2021
_chemical_formula_iupac '[Fe (C5 H5) (C18 H13 Cl N)]'
_chemical_formula_moiety 'C23 H18 Cl Fe N'
_chemical_formula_sum 'C23 H18 Cl Fe N'
_chemical_formula_weight 399.68
_chemical_name_systematic
;
(<i>E</i>)-1-(4-Chlorophenyl)-<i>N</i>-(4-ferrocenylphenyl)methanimine
;
_space_group_crystal_system orthorhombic
_space_group_IT_number 61
_space_group_name_Hall '-P 2ac 2ab'
_space_group_name_H-M_alt 'P b c a'
_atom_sites_solution_hydrogens geom
_atom_sites_solution_primary dual
_atom_sites_solution_secondary difmap
_audit_creation_method SHELXL-2018/3
_cell_angle_alpha 90
_cell_angle_beta 90
_cell_angle_gamma 90
_cell_formula_units_Z 8
_cell_length_a 10.0991(18)
_cell_length_b 7.7277(14)
_cell_length_c 45.979(8)
_cell_measurement_reflns_used 7602
_cell_measurement_temperature 150(2)
_cell_measurement_theta_max 27.6268
_cell_measurement_theta_min 2.6581
_cell_volume 3588.3(11)
_computing_cell_refinement
;
<i>SAINT</i> (Bruker, 2020)
;
_computing_data_collection
;
<i>APEX3</i> (Bruker, 2020)
;
_computing_data_reduction
;
<i>SAINT</i> (Bruker, 2020)
;
_computing_molecular_graphics
;
<i>DIAMOND</i> (Brandenburg & Putz, 2012)
;
_computing_publication_material
;
<i>SHELXTL</i> (Sheldrick, 2008)
;
_computing_structure_refinement
;
<i>SHELXL2018/1</i> (Sheldrick, 2015<i>b</i>)
;
_computing_structure_solution
;
<i>SHELXT</i> (Sheldrick, 2015<i>a</i>)
;
_diffrn_ambient_temperature 150(2)
_diffrn_detector_area_resol_mean 7.3910
_diffrn_measured_fraction_theta_full 0.979
_diffrn_measured_fraction_theta_max 0.959
_diffrn_measurement_device 'Bruker D8 QUEST PHOTON 3 diffractometer'
_diffrn_measurement_device_type 'Bruker D8 QUEST PHOTON 3 diffractometer'
_diffrn_measurement_method '\w scans'
_diffrn_radiation_monochromator graphite
_diffrn_radiation_type MoK\a
_diffrn_radiation_wavelength 0.71073
_diffrn_reflns_av_R_equivalents 0.0456
_diffrn_reflns_av_unetI/netI 0.0464
_diffrn_reflns_limit_h_max 12
_diffrn_reflns_limit_h_min -13
_diffrn_reflns_limit_k_max 9
_diffrn_reflns_limit_k_min -10
_diffrn_reflns_limit_l_max 0
_diffrn_reflns_limit_l_min -59
_diffrn_reflns_number 12370
_diffrn_reflns_theta_full 25.050
_diffrn_reflns_theta_max 27.633
_diffrn_reflns_theta_min 1.772
_diffrn_source 'fine-focus sealed tube'
_diffrn_source_current 30.0
_diffrn_source_power 1.50
_diffrn_source_voltage 50
_exptl_absorpt_coefficient_mu 0.995
_exptl_absorpt_correction_T_max 0.96
_exptl_absorpt_correction_T_min 0.88
_exptl_absorpt_correction_type multi-scan
_exptl_absorpt_process_details
;
(<i>TWINABS</i>; Sheldrick, 2009)
;
_exptl_crystal_colour orange
_exptl_crystal_density_diffrn 1.480
_exptl_crystal_density_method 'not measured'
_exptl_crystal_description plate
_exptl_crystal_F_000 1648
_exptl_crystal_size_max 0.127
_exptl_crystal_size_mid 0.123
_exptl_crystal_size_min 0.041
_refine_diff_density_max 0.439
_refine_diff_density_min -0.377
_refine_ls_extinction_method none
_refine_ls_goodness_of_fit_ref 1.165
_refine_ls_hydrogen_treatment constr
_refine_ls_matrix_type full
_refine_ls_number_parameters 233
_refine_ls_number_reflns 4001
_refine_ls_number_restraints 0
_refine_ls_restrained_S_all 1.165
_refine_ls_R_factor_all 0.0921
_refine_ls_R_factor_gt 0.0626
_refine_ls_shift/su_max 0.001
_refine_ls_shift/su_mean 0.000
_refine_ls_structure_factor_coef Fsqd
_refine_ls_weighting_details 'w=1/[\s^2^(Fo^2^)+(0.0177P)^2^+8.9667P] where P=(Fo^2^+2Fc^2^)/3'
_refine_ls_weighting_scheme calc
_refine_ls_wR_factor_gt 0.1112
_refine_ls_wR_factor_ref 0.1183
_reflns_number_gt 2903
_reflns_number_total 4001
_reflns_threshold_expression 'I > 2\s(I)'
_cod_data_source_file zl5016sup1.cif
_cod_data_source_block I
_cod_database_code 2243889
_shelx_space_group_comment
;
The symmetry employed for this shelxl refinement is uniquely defined
by the following loop, which should always be used as a source of
symmetry information in preference to the above space-group names.
They are only intended as comments.
;
_shelx_estimated_absorpt_t_min 0.884
_shelx_estimated_absorpt_t_max 0.960

loop_
_space_group_symop_operation_xyz
'x, y, z'
'-x+1/2, -y, z+1/2'
'-x, y+1/2, -z+1/2'
'x+1/2, -y+1/2, -z'
'-x, -y, -z'
'x-1/2, y, -z-1/2'
'x, -y-1/2, z-1/2'
'-x-1/2, y-1/2, z'

loop_
_atom_site_type_symbol
_atom_site_label
_atom_site_fract_x
_atom_site_fract_y
_atom_site_fract_z
_atom_site_U_iso_or_equiv
_atom_site_adp_type
_atom_site_calc_flag
_atom_site_occupancy
_atom_site_disorder_assembly
_atom_site_disorder_group
Fe Fe1 0.50398(5) 0.66068(7) 0.44481(2) 0.02709(15) Uani d 1 . .
Cl Cl1 0.35163(12) 0.58417(15) 0.14716(2) 0.0460(3) Uani d 1 . .
N N1 0.3450(3) 0.5987(4) 0.29393(6) 0.0302(7) Uani d 1 . .
C C1 0.5820(7) 0.8567(9) 0.46980(8) 0.0357(19) Uani d 0.666(7) A 1
H H1 0.552750 0.889508 0.489834 0.043 Uiso calc 0.666(7) A 1
C C2 0.6831(5) 0.7360(6) 0.46279(12) 0.0310(15) Uani d 0.666(7) A 1
H H2 0.736892 0.667977 0.477030 0.037 Uiso calc 0.666(7) A 1
C C3 0.6915(5) 0.7248(7) 0.43202(13) 0.039(2) Uani d 0.666(7) A 1
H H3 0.753532 0.649277 0.420787 0.047 Uiso calc 0.666(7) A 1
C C4 0.5956(7) 0.8385(9) 0.42001(7) 0.046(2) Uani d 0.666(7) A 1
H H4 0.579632 0.859268 0.398829 0.056 Uiso calc 0.666(7) A 1
C C5 0.5279(6) 0.9201(8) 0.44336(14) 0.040(2) Uani d 0.666(7) A 1
H H5 0.455543 1.007747 0.441501 0.048 Uiso calc 0.666(7) A 1
C C1A 0.6195(16) 0.814(2) 0.46947(16) 0.0357(19) Uani d 0.334(7) A 2
H H1A 0.633804 0.802489 0.490908 0.043 Uiso calc 0.334(7) A 2
C C2A 0.6952(9) 0.7317(14) 0.4474(3) 0.0310(15) Uani d 0.334(7) A 2
H H2A 0.772102 0.652440 0.450570 0.037 Uiso calc 0.334(7) A 2
C C3A 0.6450(12) 0.7860(18) 0.42003(19) 0.039(2) Uani d 0.334(7) A 2
H H3A 0.678096 0.748136 0.400551 0.047 Uiso calc 0.334(7) A 2
C C4A 0.5383(11) 0.9017(17) 0.4252(3) 0.046(2) Uani d 0.334(7) A 2
H H4A 0.481684 0.957304 0.409988 0.056 Uiso calc 0.334(7) A 2
C C5A 0.5226(14) 0.9189(19) 0.4557(3) 0.040(2) Uani d 0.334(7) A 2
H H5A 0.454299 0.990947 0.465827 0.048 Uiso calc 0.334(7) A 2
C C6 0.3865(3) 0.5206(5) 0.41718(7) 0.0258(8) Uani d 1 . .
C C7 0.3080(4) 0.6077(5) 0.43866(7) 0.0297(9) Uani d 1 . .
H H7 0.236759 0.694502 0.434743 0.036 Uiso calc 1 . .
C C8 0.3495(4) 0.5481(5) 0.46672(8) 0.0339(9) Uani d 1 . .
H H8 0.312783 0.587107 0.485821 0.041 Uiso calc 1 . .
C C9 0.4530(4) 0.4280(5) 0.46280(8) 0.0319(9) Uani d 1 . .
H H9 0.502053 0.367060 0.478674 0.038 Uiso calc 1 . .
C C10 0.4771(4) 0.4098(5) 0.43228(7) 0.0279(8) Uani d 1 . .
H H10 0.545311 0.333379 0.423122 0.034 Uiso calc 1 . .
C C11 0.3788(4) 0.5450(5) 0.38538(7) 0.0271(8) Uani d 1 . .
C C12 0.4825(4) 0.4907(5) 0.36759(8) 0.0309(9) Uani d 1 . .
H H12 0.559850 0.442818 0.376174 0.037 Uiso calc 1 . .
C C13 0.4749(4) 0.5055(5) 0.33747(8) 0.0326(9) Uani d 1 . .
H H13 0.546303 0.466509 0.325738 0.039 Uiso calc 1 . .
C C14 0.3630(4) 0.5770(5) 0.32443(7) 0.0290(8) Uani d 1 . .
C C15 0.2619(4) 0.6370(5) 0.34228(7) 0.0309(9) Uani d 1 . .
H H15 0.186873 0.691251 0.333770 0.037 Uiso calc 1 . .
C C16 0.2682(4) 0.6192(5) 0.37221(7) 0.0300(9) Uani d 1 . .
H H16 0.196511 0.658035 0.383888 0.036 Uiso calc 1 . .
C C17 0.4136(4) 0.5112(5) 0.27598(8) 0.0318(9) Uani d 1 . .
H H17 0.475449 0.428943 0.283162 0.038 Uiso calc 1 . .
C C18 0.3996(4) 0.5342(5) 0.24447(7) 0.0267(8) Uani d 1 . .
C C19 0.4920(4) 0.4611(5) 0.22554(8) 0.0318(9) Uani d 1 . .
H H19 0.564591 0.397826 0.233249 0.038 Uiso calc 1 . .
C C20 0.4793(4) 0.4793(5) 0.19553(8) 0.0330(9) Uani d 1 . .
H H20 0.543157 0.430314 0.182773 0.040 Uiso calc 1 . .
C C21 0.3729(4) 0.5694(5) 0.18472(8) 0.0321(9) Uani d 1 . .
C C22 0.2802(4) 0.6460(5) 0.20288(8) 0.0323(9) Uani d 1 . .
H H22 0.208362 0.709972 0.195003 0.039 Uiso calc 1 . .
C C23 0.2942(4) 0.6279(5) 0.23271(8) 0.0316(9) Uani d 1 . .
H H23 0.231255 0.679942 0.245323 0.038 Uiso calc 1 . .

loop_
_atom_site_aniso_label
_atom_site_aniso_U_11
_atom_site_aniso_U_22
_atom_site_aniso_U_33
_atom_site_aniso_U_12
_atom_site_aniso_U_13
_atom_site_aniso_U_23
Fe1 0.0214(3) 0.0270(3) 0.0329(2) -0.0033(3) 0.0021(2) -0.0016(2)
Cl1 0.0552(7) 0.0485(7) 0.0341(5) -0.0034(6) -0.0029(5) 0.0010(5)
N1 0.0298(18) 0.0277(18) 0.0332(15) -0.0038(16) -0.0029(13) 0.0023(13)
C1 0.034(5) 0.028(5) 0.045(2) -0.006(4) 0.005(2) -0.011(2)
C2 0.027(3) 0.027(3) 0.039(4) -0.010(2) -0.012(3) -0.003(3)
C3 0.025(4) 0.053(5) 0.038(4) -0.017(3) 0.004(3) -0.015(3)
C4 0.045(6) 0.052(6) 0.042(3) -0.017(5) -0.005(3) 0.012(3)
C5 0.031(3) 0.021(3) 0.067(7) 0.000(2) -0.005(4) 0.010(4)
C1A 0.034(5) 0.028(5) 0.045(2) -0.006(4) 0.005(2) -0.011(2)
C2A 0.027(3) 0.027(3) 0.039(4) -0.010(2) -0.012(3) -0.003(3)
C3A 0.025(4) 0.053(5) 0.038(4) -0.017(3) 0.004(3) -0.015(3)
C4A 0.045(6) 0.052(6) 0.042(3) -0.017(5) -0.005(3) 0.012(3)
C5A 0.031(3) 0.021(3) 0.067(7) 0.000(2) -0.005(4) 0.010(4)
C6 0.0174(19) 0.026(2) 0.0341(18) -0.0029(16) -0.0007(14) 0.0006(15)
C7 0.0172(19) 0.030(2) 0.0419(19) -0.0017(17) 0.0034(15) 0.0000(16)
C8 0.030(2) 0.038(3) 0.0332(18) -0.010(2) 0.0048(16) -0.0002(16)
C9 0.027(2) 0.034(2) 0.0351(18) -0.0068(19) -0.0032(15) 0.0058(16)
C10 0.026(2) 0.023(2) 0.0356(17) -0.0020(17) -0.0034(15) 0.0010(15)
C11 0.021(2) 0.023(2) 0.0373(18) -0.0019(17) -0.0010(15) -0.0002(15)
C12 0.022(2) 0.035(2) 0.0357(18) 0.0002(18) -0.0021(15) 0.0020(16)
C13 0.027(2) 0.037(2) 0.0336(18) 0.0003(19) 0.0021(15) -0.0006(16)
C14 0.029(2) 0.023(2) 0.0351(18) -0.0041(18) -0.0024(16) 0.0036(15)
C15 0.026(2) 0.025(2) 0.0412(18) 0.0032(19) -0.0073(16) 0.0014(16)
C16 0.027(2) 0.023(2) 0.0396(18) 0.0026(18) 0.0009(16) -0.0014(15)
C17 0.033(2) 0.023(2) 0.0394(19) 0.0002(19) -0.0063(17) 0.0014(16)
C18 0.028(2) 0.016(2) 0.0364(18) -0.0043(17) -0.0019(15) -0.0008(14)
C19 0.024(2) 0.027(2) 0.045(2) 0.0016(19) -0.0066(17) 0.0003(16)
C20 0.030(2) 0.027(2) 0.0421(19) -0.0035(19) 0.0040(17) -0.0049(16)
C21 0.036(2) 0.027(2) 0.0339(18) -0.0058(19) -0.0020(16) 0.0015(16)
C22 0.029(2) 0.027(2) 0.0405(18) 0.0014(19) -0.0068(16) 0.0019(17)
C23 0.029(2) 0.028(2) 0.0375(18) 0.0003(18) -0.0007(15) -0.0031(16)

loop_
_atom_type_symbol
_atom_type_description
_atom_type_scat_dispersion_real
_atom_type_scat_dispersion_imag
_atom_type_scat_source
C C 0.0033 0.0016 'International Tables Vol C Tables 4.2.6.8 and 6.1.1.4'
H H 0.0000 0.0000 'International Tables Vol C Tables 4.2.6.8 and 6.1.1.4'
Cl Cl 0.1484 0.1585 'International Tables Vol C Tables 4.2.6.8 and 6.1.1.4'
Fe Fe 0.3463 0.8444 'International Tables Vol C Tables 4.2.6.8 and 6.1.1.4'
N N 0.0061 0.0033 'International Tables Vol C Tables 4.2.6.8 and 6.1.1.4'

loop_
_geom_angle_atom_site_label_1
_geom_angle_atom_site_label_2
_geom_angle_atom_site_label_3
_geom_angle_site_symmetry_1
_geom_angle_site_symmetry_3
_geom_angle
_geom_angle_publ_flag
C2A Fe1 C1A . . 41.3(2) ?
C4 Fe1 C5 . . 41.25(11) ?
C2A Fe1 C7 . . 173.8(4) ?
C4 Fe1 C7 . . 120.3(2) ?
C1A Fe1 C7 . . 139.3(4) ?
C5 Fe1 C7 . . 108.08(19) ?
C2A Fe1 C10 . . 113.8(3) ?
C4 Fe1 C10 . . 123.4(2) ?
C1A Fe1 C10 . . 142.7(4) ?
C5 Fe1 C10 . . 161.7(2) ?
C7 Fe1 C10 . . 68.99(16) ?
C4 Fe1 C3 . . 40.99(9) ?
C5 Fe1 C3 . . 68.85(13) ?
C7 Fe1 C3 . . 155.1(2) ?
C10 Fe1 C3 . . 105.79(16) ?
C2A Fe1 C9 . . 117.2(3) ?
C4 Fe1 C9 . . 161.1(2) ?
C1A Fe1 C9 . . 115.8(3) ?
C5 Fe1 C9 . . 156.3(2) ?
C7 Fe1 C9 . . 68.63(16) ?
C10 Fe1 C9 . . 41.01(14) ?
C3 Fe1 C9 . . 124.3(2) ?
C2A Fe1 C6 . . 137.5(4) ?
C4 Fe1 C6 . . 106.01(16) ?
C1A Fe1 C6 . . 175.3(4) ?
C5 Fe1 C6 . . 124.97(19) ?
C7 Fe1 C6 . . 41.08(14) ?
C10 Fe1 C6 . . 41.03(14) ?
C3 Fe1 C6 . . 119.10(17) ?
C9 Fe1 C6 . . 68.92(15) ?
C2A Fe1 C8 . . 144.8(4) ?
C4 Fe1 C8 . . 156.7(2) ?
C1A Fe1 C8 . . 114.5(4) ?
C5 Fe1 C8 . . 121.9(2) ?
C7 Fe1 C8 . . 40.99(14) ?
C10 Fe1 C8 . . 68.56(16) ?
C3 Fe1 C8 . . 161.6(2) ?
C9 Fe1 C8 . . 40.25(16) ?
C6 Fe1 C8 . . 68.88(14) ?
C4 Fe1 C1 . . 68.74(15) ?
C5 Fe1 C1 . . 40.74(12) ?
C7 Fe1 C1 . . 126.60(19) ?
C10 Fe1 C1 . . 155.2(2) ?
C3 Fe1 C1 . . 68.13(11) ?
C9 Fe1 C1 . . 121.19(19) ?
C6 Fe1 C1 . . 163.2(2) ?
C8 Fe1 C1 . . 109.23(18) ?
C2A Fe1 C3A . . 40.75(18) ?
C1A Fe1 C3A . . 68.6(3) ?
C7 Fe1 C3A . . 133.3(4) ?
C10 Fe1 C3A . . 112.4(3) ?
C9 Fe1 C3A . . 144.0(4) ?
C6 Fe1 C3A . . 107.8(3) ?
C8 Fe1 C3A . . 174.1(4) ?
C17 N1 C14 . . 120.4(3) ?
C5 C1 C2 . . 108.0 ?
C5 C1 Fe1 . . 68.20(19) ?
C2 C1 Fe1 . . 70.44(19) ?
C5 C1 H1 . . 126.0 ?
C2 C1 H1 . . 126.0 ?
Fe1 C1 H1 . . 126.0 ?
C1 C2 C3 . . 108.0 ?
C1 C2 Fe1 . . 69.3(2) ?
C3 C2 Fe1 . . 68.7(2) ?
C1 C2 H2 . . 126.0 ?
C3 C2 H2 . . 126.0 ?
Fe1 C2 H2 . . 126.0 ?
C4 C3 C2 . . 108.0 ?
C4 C3 Fe1 . . 68.3(2) ?
C2 C3 Fe1 . . 70.9(2) ?
C4 C3 H3 . . 126.0 ?
C2 C3 H3 . . 126.0 ?
Fe1 C3 H3 . . 126.0 ?
C3 C4 C5 . . 108.0 ?
C3 C4 Fe1 . . 70.74(19) ?
C5 C4 Fe1 . . 69.7(2) ?
C3 C4 H4 . . 126.0 ?
C5 C4 H4 . . 126.0 ?
Fe1 C4 H4 . . 126.0 ?
C1 C5 C4 . . 108.0 ?
C1 C5 Fe1 . . 71.1(2) ?
C4 C5 Fe1 . . 69.0(2) ?
C1 C5 H5 . . 126.0 ?
C4 C5 H5 . . 126.0 ?
Fe1 C5 H5 . . 126.0 ?
C2A C1A C5A . . 108.0 ?
C2A C1A Fe1 . . 69.3(5) ?
C5A C1A Fe1 . . 71.7(4) ?
C2A C1A H1A . . 126.0 ?
C5A C1A H1A . . 126.0 ?
Fe1 C1A H1A . . 126.0 ?
C1A C2A C3A . . 108.0 ?
C1A C2A Fe1 . . 69.4(6) ?
C3A C2A Fe1 . . 71.7(5) ?
C1A C2A H2A . . 126.0 ?
C3A C2A H2A . . 126.0 ?
Fe1 C2A H2A . . 126.0 ?
C4A C3A C2A . . 108.0 ?
C4A C3A Fe1 . . 71.3(5) ?
C2A C3A Fe1 . . 67.6(5) ?
C4A C3A H3A . . 126.0 ?
C2A C3A H3A . . 126.0 ?
Fe1 C3A H3A . . 126.0 ?
C5A C4A C3A . . 108.0 ?
C5A C4A Fe1 . . 68.9(6) ?
C3A C4A Fe1 . . 68.8(5) ?
C5A C4A H4A . . 126.0 ?
C3A C4A H4A . . 126.0 ?
Fe1 C4A H4A . . 126.0 ?
C4A C5A C1A . . 108.0 ?
C4A C5A Fe1 . . 71.3(5) ?
C1A C5A Fe1 . . 67.6(5) ?
C4A C5A H5A . . 126.0 ?
C1A C5A H5A . . 126.0 ?
Fe1 C5A H5A . . 126.0 ?
C10 C6 C7 . . 107.4(3) ?
C10 C6 C11 . . 126.2(3) ?
C7 C6 C11 . . 126.4(3) ?
C10 C6 Fe1 . . 69.2(2) ?
C7 C6 Fe1 . . 69.2(2) ?
C11 C6 Fe1 . . 125.3(3) ?
C8 C7 C6 . . 107.9(3) ?
C8 C7 Fe1 . . 69.9(2) ?
C6 C7 Fe1 . . 69.7(2) ?
C8 C7 H7 . . 126.0 ?
C6 C7 H7 . . 126.0 ?
Fe1 C7 H7 . . 126.0 ?
C9 C8 C7 . . 108.3(3) ?
C9 C8 Fe1 . . 69.7(2) ?
C7 C8 Fe1 . . 69.1(2) ?
C9 C8 H8 . . 125.8 ?
C7 C8 H8 . . 125.8 ?
Fe1 C8 H8 . . 125.8 ?
C8 C9 C10 . . 108.4(3) ?
C8 C9 Fe1 . . 70.1(2) ?
C10 C9 Fe1 . . 69.3(2) ?
C8 C9 H9 . . 125.8 ?
C10 C9 H9 . . 125.8 ?
Fe1 C9 H9 . . 125.8 ?
C9 C10 C6 . . 107.9(3) ?
C9 C10 Fe1 . . 69.7(2) ?
C6 C10 Fe1 . . 69.7(2) ?
C9 C10 H10 . . 126.0 ?
C6 C10 H10 . . 126.0 ?
Fe1 C10 H10 . . 126.0 ?
C16 C11 C12 . . 118.1(3) ?
C16 C11 C6 . . 121.7(3) ?
C12 C11 C6 . . 120.2(3) ?
C13 C12 C11 . . 121.2(4) ?
C13 C12 H12 . . 119.4 ?
C11 C12 H12 . . 119.4 ?
C12 C13 C14 . . 120.4(4) ?
C12 C13 H13 . . 119.8 ?
C14 C13 H13 . . 119.8 ?
C15 C14 C13 . . 118.3(3) ?
C15 C14 N1 . . 116.6(3) ?
C13 C14 N1 . . 125.1(3) ?
C16 C15 C14 . . 121.3(4) ?
C16 C15 H15 . . 119.3 ?
C14 C15 H15 . . 119.3 ?
C15 C16 C11 . . 120.7(4) ?
C15 C16 H16 . . 119.7 ?
C11 C16 H16 . . 119.7 ?
N1 C17 C18 . . 121.6(4) ?
N1 C17 H17 . . 119.2 ?
C18 C17 H17 . . 119.2 ?
C19 C18 C23 . . 118.6(3) ?
C19 C18 C17 . . 120.2(3) ?
C23 C18 C17 . . 121.3(3) ?
C20 C19 C18 . . 121.1(4) ?
C20 C19 H19 . . 119.5 ?
C18 C19 H19 . . 119.5 ?
C21 C20 C19 . . 118.8(4) ?
C21 C20 H20 . . 120.6 ?
C19 C20 H20 . . 120.6 ?
C20 C21 C22 . . 121.8(3) ?
C20 C21 Cl1 . . 119.2(3) ?
C22 C21 Cl1 . . 119.0(3) ?
C23 C22 C21 . . 119.0(4) ?
C23 C22 H22 . . 120.5 ?
C21 C22 H22 . . 120.5 ?
C22 C23 C18 . . 120.9(4) ?
C22 C23 H23 . . 119.6 ?
C18 C23 H23 . . 119.6 ?

loop_
_geom_bond_atom_site_label_1
_geom_bond_atom_site_label_2
_geom_bond_site_symmetry_2
_geom_bond_distance
_geom_bond_publ_flag
Fe1 C2A . 2.011(11) ?
Fe1 C4 . 2.011(5) ?
Fe1 C1A . 2.012(16) ?
Fe1 C5 . 2.020(6) ?
Fe1 C7 . 2.041(4) ?
Fe1 C10 . 2.041(4) ?
Fe1 C3 . 2.044(5) ?
Fe1 C9 . 2.045(4) ?
Fe1 C6 . 2.048(4) ?
Fe1 C8 . 2.051(4) ?
Fe1 C1 . 2.058(6) ?
Fe1 C3A . 2.065(11) ?
Cl1 C21 . 1.744(4) ?
N1 C17 . 1.272(5) ?
N1 C14 . 1.424(4) ?
C1 C5 . 1.4200 ?
C1 C2 . 1.4200 ?
C1 H1 . 1.0000 ?
C2 C3 . 1.4200 ?
C2 H2 . 1.0000 ?
C3 C4 . 1.4200 ?
C3 H3 . 1.0000 ?
C4 C5 . 1.4200 ?
C4 H4 . 1.0000 ?
C5 H5 . 1.0000 ?
C1A C2A . 1.4200 ?
C1A C5A . 1.4200 ?
C1A H1A . 1.0000 ?
C2A C3A . 1.4200 ?
C2A H2A . 1.0000 ?
C3A C4A . 1.4200 ?
C3A H3A . 1.0000 ?
C4A C5A . 1.4200 ?
C4A H4A . 1.0000 ?
C5A H5A . 1.0000 ?
C6 C10 . 1.433(5) ?
C6 C7 . 1.434(5) ?
C6 C11 . 1.476(5) ?
C7 C8 . 1.432(5) ?
C7 H7 . 1.0000 ?
C8 C9 . 1.409(6) ?
C8 H8 . 1.0000 ?
C9 C10 . 1.431(5) ?
C9 H9 . 1.0000 ?
C10 H10 . 1.0000 ?
C11 C16 . 1.394(5) ?
C11 C12 . 1.394(5) ?
C12 C13 . 1.391(5) ?
C12 H12 . 0.9500 ?
C13 C14 . 1.393(5) ?
C13 H13 . 0.9500 ?
C14 C15 . 1.390(5) ?
C15 C16 . 1.385(5) ?
C15 H15 . 0.9500 ?
C16 H16 . 0.9500 ?
C17 C18 . 1.467(5) ?
C17 H17 . 0.9500 ?
C18 C19 . 1.395(5) ?
C18 C23 . 1.396(5) ?
C19 C20 . 1.393(5) ?
C19 H19 . 0.9500 ?
C20 C21 . 1.374(5) ?
C20 H20 . 0.9500 ?
C21 C22 . 1.387(5) ?
C22 C23 . 1.386(5) ?
C22 H22 . 0.9500 ?
C23 H23 . 0.9500 ?

loop_
_geom_torsion_atom_site_label_1
_geom_torsion_atom_site_label_2
_geom_torsion_atom_site_label_3
_geom_torsion_atom_site_label_4
_geom_torsion_site_symmetry_1
_geom_torsion_site_symmetry_2
_geom_torsion_site_symmetry_3
_geom_torsion_site_symmetry_4
_geom_torsion
_geom_torsion_publ_flag
C5 C1 C2 C3 . . . . 0.0 ?
Fe1 C1 C2 C3 . . . . 58.00(19) ?
C5 C1 C2 Fe1 . . . . -58.00(19) ?
C1 C2 C3 C4 . . . . 0.0 ?
Fe1 C2 C3 C4 . . . . 58.4(2) ?
C1 C2 C3 Fe1 . . . . -58.4(2) ?
C2 C3 C4 C5 . . . . 0.0 ?
Fe1 C3 C4 C5 . . . . 60.0(2) ?
C2 C3 C4 Fe1 . . . . -60.0(2) ?
C2 C1 C5 C4 . . . . 0.0 ?
Fe1 C1 C5 C4 . . . . -59.4(2) ?
C2 C1 C5 Fe1 . . . . 59.4(2) ?
C3 C4 C5 C1 . . . . 0.0 ?
Fe1 C4 C5 C1 . . . . 60.66(17) ?
C3 C4 C5 Fe1 . . . . -60.66(17) ?
C5A C1A C2A C3A . . . . 0.0 ?
Fe1 C1A C2A C3A . . . . 61.6(4) ?
C5A C1A C2A Fe1 . . . . -61.6(4) ?
C1A C2A C3A C4A . . . . 0.0 ?
Fe1 C2A C3A C4A . . . . 60.1(5) ?
C1A C2A C3A Fe1 . . . . -60.1(5) ?
C2A C3A C4A C5A . . . . 0.0 ?
Fe1 C3A C4A C5A . . . . 57.8(6) ?
C2A C3A C4A Fe1 . . . . -57.8(6) ?
C3A C4A C5A C1A . . . . 0.0 ?
Fe1 C4A C5A C1A . . . . 57.7(4) ?
C3A C4A C5A Fe1 . . . . -57.7(4) ?
C2A C1A C5A C4A . . . . 0.0 ?
Fe1 C1A C5A C4A . . . . -60.1(5) ?
C2A C1A C5A Fe1 . . . . 60.1(5) ?
C10 C6 C7 C8 . . . . -0.8(4) ?
C11 C6 C7 C8 . . . . -178.9(4) ?
Fe1 C6 C7 C8 . . . . -59.7(3) ?
C10 C6 C7 Fe1 . . . . 58.9(3) ?
C11 C6 C7 Fe1 . . . . -119.2(4) ?
C6 C7 C8 C9 . . . . 0.8(4) ?
Fe1 C7 C8 C9 . . . . -58.8(3) ?
C6 C7 C8 Fe1 . . . . 59.6(3) ?
C7 C8 C9 C10 . . . . -0.4(4) ?
Fe1 C8 C9 C10 . . . . -58.9(3) ?
C7 C8 C9 Fe1 . . . . 58.5(3) ?
C8 C9 C10 C6 . . . . -0.1(4) ?
Fe1 C9 C10 C6 . . . . -59.5(3) ?
C8 C9 C10 Fe1 . . . . 59.4(3) ?
C7 C6 C10 C9 . . . . 0.6(4) ?
C11 C6 C10 C9 . . . . 178.6(4) ?
Fe1 C6 C10 C9 . . . . 59.4(3) ?
C7 C6 C10 Fe1 . . . . -58.8(3) ?
C11 C6 C10 Fe1 . . . . 119.2(4) ?
C10 C6 C11 C16 . . . . 163.4(4) ?
C7 C6 C11 C16 . . . . -18.9(6) ?
Fe1 C6 C11 C16 . . . . -107.8(4) ?
C10 C6 C11 C12 . . . . -15.5(6) ?
C7 C6 C11 C12 . . . . 162.2(4) ?
Fe1 C6 C11 C12 . . . . 73.3(5) ?
C16 C11 C12 C13 . . . . -1.8(6) ?
C6 C11 C12 C13 . . . . 177.1(4) ?
C11 C12 C13 C14 . . . . 0.7(6) ?
C12 C13 C14 C15 . . . . 1.7(6) ?
C12 C13 C14 N1 . . . . 179.8(4) ?
C17 N1 C14 C15 . . . . -162.1(4) ?
C17 N1 C14 C13 . . . . 19.8(6) ?
C13 C14 C15 C16 . . . . -3.1(6) ?
N1 C14 C15 C16 . . . . 178.7(3) ?
C14 C15 C16 C11 . . . . 2.0(6) ?
C12 C11 C16 C15 . . . . 0.5(6) ?
C6 C11 C16 C15 . . . . -178.4(4) ?
C14 N1 C17 C18 . . . . -178.4(3) ?
N1 C17 C18 C19 . . . . 168.2(4) ?
N1 C17 C18 C23 . . . . -12.3(6) ?
C23 C18 C19 C20 . . . . -0.5(6) ?
C17 C18 C19 C20 . . . . 179.0(4) ?
C18 C19 C20 C21 . . . . -0.8(6) ?
C19 C20 C21 C22 . . . . 1.8(6) ?
C19 C20 C21 Cl1 . . . . -176.9(3) ?
C20 C21 C22 C23 . . . . -1.4(6) ?
Cl1 C21 C22 C23 . . . . 177.3(3) ?
C21 C22 C23 C18 . . . . 0.0(6) ?
C19 C18 C23 C22 . . . . 0.9(6) ?
C17 C18 C23 C22 . . . . -178.7(4) ?

_cod_database_fobs_code 2243889
